data_2011245
loop_
_publ_author_name
'Aitali, Mustapha'
'Ait Itto, My Youssef'
'Hasnaoui, Aisa'
'Riahi, Abdelkhalek'
'Karim, Abdellah'
'Garc\'ia-Granda, Santiago'
'Guti\'errez-Rodr\'iguez, Angel'

_publ_section_title
Chloro(\h^6^-<i>p</i>-cymene)(2-methyl-5-oxo-7-phenyl-5,6-dihydro-2<i>H</i>-1,2,4-triazepine-3-thiolato-\k^2^<i>N</i>^4^,<i>S</i>)ruthenium(II)
_journal_issue 8
_journal_name_full 'Acta Crystallographica Section C'
_journal_page_first e315
_journal_page_last e316
_journal_paper_doi 10.1107/S0108270100008891
_journal_volume 56
_journal_year 2000
_chemical_formula_iupac '[Ru Cl (C10 H14) (C11 H10 N3 O S)]'
_chemical_formula_moiety 'C21 H24 Cl N3 O Ru S'
_chemical_formula_sum 'C21 H24 Cl N3 O Ru S'
_chemical_formula_weight 503.01
_chemical_name_systematic
;Chloro(\h^6^-p-cymene)(2-methyl-5-oxo-7-phenyl-5,6-dihydro-2H-1,2,4-triazepin-
3-thiolato-\k^2^N^4^,S)ruthenium
;
_space_group_IT_number 9
_symmetry_cell_setting monoclinic
_symmetry_space_group_name_Hall 'C -2yc'
_symmetry_space_group_name_H-M 'C 1 c 1'
_audit_creation_method SHELXL-97
_cell_angle_alpha 90.00
_cell_angle_beta 96.253(5)
_cell_angle_gamma 90.00
_cell_formula_units_Z 8
_cell_length_a 20.647(2)
_cell_length_b 11.8350(10)
_cell_length_c 17.275(2)
_cell_measurement_reflns_used 8671
_cell_measurement_temperature 293(2)
_cell_measurement_theta_max 68.16
_cell_measurement_theta_min 4.31
_cell_volume 4196.2(7)
_computing_cell_refinement 'HKL (Otwinowski & Minor, 1997)'
_computing_data_collection 'COLLECT (Nonius, 1998)'
_computing_data_reduction HKL
_computing_molecular_graphics 'PLATON (Spek, 1992)'
_computing_publication_material SHELXL97
_computing_structure_refinement 'SHELXL97 (Sheldrick, 1997)'
_computing_structure_solution 'DIRDIF92 (Beurskens et al., 1992)'
_diffrn_ambient_temperature 293(2)
_diffrn_detector_area_resol_mean 9.43
_diffrn_measured_fraction_theta_full .423
_diffrn_measured_fraction_theta_max .423
_diffrn_measurement_device_type 'Nonius KappaCCD'
_diffrn_measurement_method \w
_diffrn_radiation_monochromator graphite
_diffrn_radiation_source 'fine-focus sealed tube'
_diffrn_radiation_type CuK\a
_diffrn_radiation_wavelength 1.54184
_diffrn_reflns_av_R_equivalents .052
_diffrn_reflns_av_sigmaI/netI .0695
_diffrn_reflns_limit_h_max 23
_diffrn_reflns_limit_h_min -24
_diffrn_reflns_limit_k_max 14
_diffrn_reflns_limit_k_min 0
_diffrn_reflns_limit_l_max 20
_diffrn_reflns_limit_l_min -20
_diffrn_reflns_number 8671
_diffrn_reflns_theta_full 68.16
_diffrn_reflns_theta_max 68.16
_diffrn_reflns_theta_min 4.31
_diffrn_standards_decay_% 0
_diffrn_standards_number 0
_exptl_absorpt_coefficient_mu 8.281
_exptl_absorpt_correction_T_max .189
_exptl_absorpt_correction_T_min .050
_exptl_absorpt_correction_type empirical
_exptl_absorpt_process_details '(using \DF; Parkin et al., 1995)'
_exptl_crystal_colour colourless
_exptl_crystal_density_diffrn 1.592
_exptl_crystal_density_method 'not measured'
_exptl_crystal_description prismatic
_exptl_crystal_F_000 2048
_exptl_crystal_size_max .7
_exptl_crystal_size_mid .2
_exptl_crystal_size_min .2
_refine_diff_density_max .945
_refine_diff_density_min -.801
_refine_ls_abs_structure_details 'Flack (1983), Friedel pairs merged'
_refine_ls_abs_structure_Flack .467(14)
_refine_ls_extinction_method none
_refine_ls_goodness_of_fit_ref 1.033
_refine_ls_hydrogen_treatment mixed
_refine_ls_matrix_type full
_refine_ls_number_parameters 584
_refine_ls_number_reflns 5007
_refine_ls_number_restraints 2
_refine_ls_restrained_S_all 1.033
_refine_ls_R_factor_all .051
_refine_ls_R_factor_gt .049
_refine_ls_shift/su_max .001
_refine_ls_shift/su_mean .000
_refine_ls_structure_factor_coef Fsqd
_refine_ls_weighting_details 'w = 1/[\s^2^(Fo^2^)+(0.0718P)^2^+9.2057P] where P = (Fo^2^+2Fc^2^)/3'
_refine_ls_weighting_scheme calc
_refine_ls_wR_factor_ref .119
_reflns_number_gt 4791
_reflns_number_total 5007
_reflns_threshold_expression I>2\s(I)
_cod_data_source_file qa0323.cif
_cod_data_source_block II
_cod_depositor_comments
;
The following automatic conversions were performed:
'_symmetry_cell_setting' value 'Monoclinic' changed to 'monoclinic'
according to '/home/saulius/struct/CIF-dictionaries/cif_core.dic'
dictionary named 'cif_core.dic' version 2.4.1 from 2010-06-29.

Automatic conversion script
Id: cif_fix_enum 1527 2010-12-29 10:47:43Z saulius 

The following automatic conversions were performed:

'_symmetry_cell_setting' value 'Monoclinic' changed to 'monoclinic'
according to /home/saulius/struct/CIF-dictionaries/cif_core.dic
dictionary named 'cif_core.dic' version 2.4.1 from 2010-06-29.

Automatic conversion script
Id: cif_fix_values 1715 2011-07-08 13:25:40Z adriana 

The following automatic conversions were performed:

'_refine_ls_weighting_scheme' value 'calc w =
1/[\s^2^(Fo^2^)+(0.0718P)^2^+9.2057P] where P = (Fo^2^+2Fc^2^)/3' was
changed to 'calc'. New tag '_refine_ls_weighting_details' was
created. The value of the new tag was set to 'w =
1/[\s^2^(Fo^2^)+(0.0718P)^2^+9.2057P] where P = (Fo^2^+2Fc^2^)/3'.

Automatic conversion script
Id: cif_fix_values 3143 2015-03-26 13:38:13Z robertas 
;
_cod_original_sg_symbol_H-M 'C c'
_cod_database_code 2011245
_cod_database_fobs_code 2011245

loop_
_symmetry_equiv_pos_as_xyz
'x, y, z'
'x, -y, z+1/2'
'x+1/2, y+1/2, z'
'x+1/2, -y+1/2, z+1/2'

loop_
_atom_site_label
_atom_site_fract_x
_atom_site_fract_y
_atom_site_fract_z
_atom_site_U_iso_or_equiv
_atom_site_adp_type
_atom_site_calc_flag
_atom_site_refinement_flags
_atom_site_occupancy
_atom_site_disorder_assembly
_atom_site_disorder_group
_atom_site_type_symbol
Ru1 .50133(3) .33202(5) .49972(4) .0267(2) Uani d . 1 . . Ru
Cl1 .41055(12) .2478(3) .42157(16) .0529(7) Uani d . 1 . . Cl
S1 .45099(11) .25636(19) .61058(15) .0352(6) Uani d . 1 . . S
O1 .4188(4) .5740(6) .4445(4) .0504(19) Uani d . 1 . . O
N1 .4322(4) .4410(7) .5401(5) .0298(18) Uani d . 1 . . N
N2 .3796(4) .4311(7) .6584(5) .042(2) Uani d . 1 . . N
N3 .3766(4) .5476(7) .6740(5) .0357(19) Uani d . 1 . . N
C1 .4149(5) .3884(8) .6036(6) .028(2) Uani d . 1 . . C
C2 .3602(4) .6116(7) .6172(6) .030(2) Uani d . 1 . . C
C3 .3393(5) .5683(9) .5373(6) .039(2) Uani d G 1 . . C
H31 .3156 .6238 .5040 .073(7) Uiso d G 1 . . H
H32 .3113 .5032 .5415 .073(7) Uiso d G 1 . . H
C4 .3998(4) .5286(8) .5021(6) .034(2) Uani d . 1 . . C
C5 .3667(4) .7351(9) .6349(6) .033(2) Uani d . 1 . . C
C6 .3658(5) .8144(9) .5742(7) .039(3) Uani d . 1 . . C
H6 .3605 .7910 .5226 .02(2) Uiso calc R 1 . . H
C7 .3732(5) .9289(10) .5927(7) .045(3) Uani d . 1 . . C
H7 .3729 .9817 .5528 .04(3) Uiso calc R 1 . . H
C8 .3806(5) .9640(9) .6671(8) .049(3) Uani d . 1 . . C
H8 .3846 1.0408 .6780 .04(3) Uiso calc R 1 . . H
C9 .3824(6) .8884(10) .7269(8) .047(3) Uani d . 1 . . C
H9 .388(5) .904(8) .783(7) .04(3) Uiso d . 1 . . H
C10 .3746(5) .7731(10) .7108(7) .042(3) Uani d . 1 . . C
H10 .375(7) .737(13) .743(8) .073(7) Uiso d . 1 . . H
C11 .3645(6) .3589(11) .7235(8) .055(3) Uani d . 1 . . C
H111 .3250 .3594 .7262 .073(7) Uiso calc R 1 . . H
H112 .3865 .3874 .7713 .073(7) Uiso d R 1 . . H
H113 .3784 .2828 .7155 .073(7) Uiso d R 1 . . H
C12 .6004(5) .3370(7) .5571(6) .028(2) Uani d . 1 . . C
C13 .5937(4) .2431(8) .5065(6) .030(2) Uani d . 1 . . C
H13 .610(7) .186(11) .534(8) .073(7) Uiso d . 1 . . H
C14 .5701(5) .2546(9) .4290(7) .037(2) Uani d G 1 . . C
H14 .5617 .2221 .3799 .05(3) Uiso d G 1 . . H
C15 .5529(5) .3660(10) .3963(7) .040(2) Uani d . 1 . . C
C16 .5609(5) .4553(10) .4461(6) .041(3) Uani d G 1 . . C
H16 .5542 .5185 .4141 .07(4) Uiso d G 1 . . H
C17 .5813(5) .4423(10) .5276(7) .040(3) Uani d G 1 . . C
H17 .5893 .5154 .5460 .073(7) Uiso d G 1 . . H
C18 .6256(5) .3143(10) .6420(6) .040(3) Uani d G 1 . . C
H18 .5973 .2538 .6574 .04(3) Uiso d G 1 . . H
C19 .6998(5) .3028(12) .6462(7) .058(3) Uani d . 1 . . C
H191 .7147 .3556 .6230 .073(7) Uiso calc R 1 . . H
H192 .7102 .2327 .6224 .073(7) Uiso d R 1 . . H
H193 .7183 .3032 .6997 .073(7) Uiso d R 1 . . H
C20 .6073(6) .4073(10) .6964(7) .058(3) Uani d . 1 . . C
H201 .5740 .4390 .6771 .073(7) Uiso calc R 1 . . H
H202 .6423 .4610 .7032 .073(7) Uiso d R 1 . . H
H203 .6000 .3763 .7461 .073(7) Uiso d R 1 . . H
C21 .5247(7) .3805(12) .3124(7) .059(3) Uani d . 1 . . C
H211 .4909 .4173 .3107 .10(6) Uiso calc R 1 . . H
H212 .5154 .3075 .2897 .11(6) Uiso d R 1 . . H
H213 .5552 .4193 .2837 .13(7) Uiso d R 1 . . H
Ru2 -.39153(3) .09821(5) .04224(3) .0262(2) Uani d . 1 . . Ru
Cl2 -.29934(12) .0401(3) .13026(17) .0600(8) Uani d . 1 . . Cl
S2 -.33700(12) .0103(2) -.05997(15) .0374(6) Uani d . 1 . . S
O2 -.3221(4) .3533(6) .0808(4) .0482(18) Uani d . 1 . . O
N21 -.3269(4) .2078(7) -.0056(5) .0278(17) Uani d . 1 . . N
N22 -.2641(4) .1774(6) -.1137(5) .034(2) Uani d . 1 . . N
N23 -.2616(4) .2893(7) -.1375(5) .0343(19) Uani d . 1 . . N
C31 -.3042(5) .1443(8) -.0587(6) .029(2) Uani d . 1 . . C
C32 -.2502(4) .3664(9) -.0853(5) .035(2) Uani d . 1 . . C
C33 -.2357(5) .3394(8) -.0008(6) .036(2) Uani d G 1 . . C
H331 -.2096 .2725 .0119 .02(2) Uiso d G 1 . . H
H332 -.2200 .3994 .0346 .05(3) Uiso d G 1 . . H
C34 -.2970(4) .3052(8) .0298(6) .033(2) Uani d . 1 . . C
C35 -.2544(4) .4866(8) -.1106(6) .034(2) Uani d . 1 . . C
C36 -.2631(5) .5740(10) -.0608(7) .045(3) Uani d G 1 . . C
H36 -.2640 .5624 -.0077 .08(4) Uiso d G 1 . . H
C37 -.2694(5) .6847(11) -.0881(10) .056(4) Uani d G 1 . . C
H37 -.2886 .7066 -.0442 .16(10) Uiso d G 1 . . H
C38 -.2675(6) .7076(12) -.1650(9) .062(4) Uani d G 1 . . C
H38 -.2788 .7780 -.1862 .073(7) Uiso d G 1 . . H
C39 -.2572(6) .6224(11) -.2162(8) .054(3) Uani d G 1 . . C
H39 -.2643 .6558 -.2651 .06(3) Uiso d G 1 . . H
C40 -.2513(5) .5113(10) -.1917(6) .046(3) Uani d G 1 . . C
H40 -.2508 .4548 -.2290 .03(2) Uiso d G 1 . . H
C41 -.2441(7) .0992(11) -.1707(8) .061(4) Uani d . 1 . . C
H411 -.2251 .1402 -.2105 .073(7) Uiso calc R 1 . . H
H412 -.2813 .0579 -.1937 .073(7) Uiso calc R 1 . . H
H413 -.2126 .0474 -.1458 .073(7) Uiso calc R 1 . . H
C42 -.4880(5) .1199(10) -.0234(6) .032(2) Uani d . 1 . . C
C43 -.4680(5) .0066(9) .0972(7) .040(3) Uani d G 1 . . C
H43 -.4610 -.0571 .1285 .04(3) Uiso d G 1 . . H
C44 -.4862(4) .0135(9) .0163(6) .036(2) Uani d G 1 . . C
H44 -.4930 -.0569 -.0071 .073(7) Uiso d G 1 . . H
C45 -.4505(5) .1044(8) .1422(6) .037(3) Uani d . 1 . . C
C46 -.4716(5) .2171(8) .0207(6) .036(2) Uani d G 1 . . C
H46 -.4711 .2870 -.0037 .073(7) Uiso d G 1 . . H
C47 -.4536(5) .2095(11) .1040(7) .044(3) Uani d G 1 . . C
H47 -.4369 .2710 .1332 .06(4) Uiso d G 1 . . H
C48 -.5075(5) .1226(9) -.1103(6) .040(2) Uani d G 1 . . C
H48 -.5015 .0468 -.1311 .073(7) Uiso d G 1 . . H
C49 -.5824(5) .1299(11) -.1259(7) .057(3) Uani d . 1 . . C
H491 -.5978 .1914 -.0966 .073(7) Uiso calc R 1 . . H
H492 -.6013 .0605 -.1104 .073(7) Uiso calc R 1 . . H
H493 -.5947 .1425 -.1804 .073(7) Uiso calc R 1 . . H
C50 -.4772(6) .2195(12) -.1507(7) .065(3) Uani d . 1 . . C
H501 -.4326 .2284 -.1294 .073(7) Uiso calc R 1 . . H
H502 -.5007 .2879 -.1428 .073(7) Uiso calc R 1 . . H
H503 -.4791 .2040 -.2054 .073(7) Uiso calc R 1 . . H
C51 -.4297(7) .0938(12) .2274(7) .060(4) Uani d . 1 . . C
H511 -.3839 .1087 .2374 .08(5) Uiso calc R 1 . . H
H512 -.4386 .0186 .2443 .20(11) Uiso calc R 1 . . H
H513 -.4533 .1472 .2554 .14(8) Uiso calc R 1 . . H

loop_
_atom_site_aniso_label
_atom_site_aniso_U_11
_atom_site_aniso_U_22
_atom_site_aniso_U_33
_atom_site_aniso_U_12
_atom_site_aniso_U_13
_atom_site_aniso_U_23
Ru1 .0262(3) .0247(4) .0291(4) .0012(3) .0028(3) -.0014(3)
Cl1 .0382(13) .076(2) .0432(16) -.0151(12) .0005(11) -.0119(13)
S1 .0377(12) .0289(13) .0401(15) .0047(9) .0086(11) .0075(10)
O1 .066(5) .047(5) .041(5) .021(4) .018(4) .018(4)
N1 .038(4) .025(4) .029(5) .002(3) .013(4) .001(3)
N2 .046(5) .033(5) .046(6) .004(4) .007(5) .010(4)
N3 .036(4) .039(5) .032(5) .007(4) .007(3) .001(4)
C1 .033(5) .031(6) .021(5) .004(4) .004(4) .003(4)
C2 .029(4) .032(5) .031(5) .011(4) .010(4) -.001(4)
C3 .039(5) .035(6) .041(6) .008(4) -.008(4) -.006(4)
C4 .036(5) .037(6) .027(6) .012(4) -.003(4) -.002(4)
C5 .027(4) .044(6) .030(6) .013(4) .001(4) -.002(4)
C6 .031(5) .045(7) .041(7) .005(4) .002(5) .008(5)
C7 .031(5) .038(7) .068(9) .011(4) .016(5) .009(6)
C8 .046(6) .031(7) .071(9) -.003(5) .006(6) -.005(5)
C9 .056(7) .045(7) .041(8) -.001(5) .012(6) -.005(5)
C10 .034(5) .043(7) .049(8) .002(5) .003(5) .008(5)
C11 .069(8) .048(7) .055(8) .020(6) .038(6) .020(6)
C12 .024(4) .028(6) .033(6) -.001(4) .002(4) -.005(4)
C13 .023(4) .025(5) .042(6) .003(4) .008(4) .003(4)
C14 .041(5) .031(6) .037(6) -.005(4) .001(5) -.002(5)
C15 .043(6) .034(6) .043(7) -.002(5) .008(5) .005(5)
C16 .044(6) .040(7) .039(7) -.003(5) -.001(5) .010(5)
C17 .026(5) .044(7) .052(8) -.012(5) .010(5) -.002(5)
C18 .036(5) .051(7) .035(6) -.012(5) .004(5) -.003(5)
C19 .046(6) .086(9) .038(7) .010(6) -.011(5) -.005(6)
C20 .062(8) .072(9) .039(7) .003(6) .003(6) -.017(5)
C21 .060(8) .070(9) .047(8) -.006(7) .002(6) .013(6)
Ru2 .0265(3) .0255(4) .0269(4) -.0008(3) .0037(3) .0019(3)
Cl2 .0378(13) .091(2) .0508(18) .0139(14) .0010(12) .0214(15)
S2 .0424(13) .0289(13) .0432(16) -.0053(10) .0148(12) -.0066(10)
O2 .054(4) .051(5) .040(4) -.008(4) .010(4) -.014(4)
N21 .031(4) .028(4) .025(4) -.003(3) .006(3) -.003(3)
N22 .035(4) .033(5) .036(5) -.005(3) .014(4) -.005(4)
N23 .043(4) .035(5) .026(5) -.009(4) .011(3) .000(3)
C31 .030(5) .025(5) .033(6) .003(4) .009(5) -.005(4)
C32 .028(5) .047(6) .028(6) -.008(4) .000(4) -.003(4)
C33 .035(5) .028(6) .042(7) -.001(4) -.005(4) -.011(4)
C34 .037(5) .030(5) .030(6) .007(4) -.003(5) .000(4)
C35 .027(4) .038(6) .037(6) -.013(4) .003(4) .003(4)
C36 .035(5) .054(7) .046(8) -.006(5) .006(5) .000(6)
C37 .034(6) .045(8) .089(12) -.007(5) .011(7) .007(7)
C38 .041(6) .059(9) .084(12) -.006(6) -.006(6) .014(8)
C39 .058(7) .058(8) .043(8) -.009(6) .002(6) .012(6)
C40 .053(6) .049(7) .035(7) -.020(5) .006(5) .010(5)
C41 .065(8) .078(10) .045(8) -.022(6) .038(7) -.017(6)
C42 .024(5) .049(6) .025(6) -.007(4) .010(4) .002(4)
C43 .039(5) .034(6) .048(7) .004(4) .015(5) .011(5)
C44 .031(5) .035(6) .038(6) -.002(4) -.013(4) -.002(4)
C45 .034(5) .043(7) .031(6) -.005(4) -.006(4) .008(4)
C46 .040(5) .024(6) .043(7) .001(4) -.003(5) .011(4)
C47 .034(5) .045(7) .054(8) .007(5) .014(5) -.008(6)
C48 .051(6) .034(6) .037(6) .008(5) .003(5) .001(5)
C49 .048(6) .067(8) .052(8) .004(6) -.015(6) -.003(6)
C50 .072(8) .091(10) .029(7) -.001(7) -.001(6) .020(6)
C51 .068(8) .090(11) .020(6) -.002(7) .004(6) .008(6)

loop_
_atom_type_symbol
_atom_type_description
_atom_type_scat_dispersion_real
_atom_type_scat_dispersion_imag
_atom_type_scat_source
C C .0181 .0091 'International Tables Vol C Tables 4.2.6.8 and 6.1.1.4'
H H .0000 .0000 'International Tables Vol C Tables 4.2.6.8 and 6.1.1.4'
Ru Ru .0552 3.2960 'International Tables Vol C Tables 4.2.6.8 and 6.1.1.4'
S S .3331 .5567 'International Tables Vol C Tables 4.2.6.8 and 6.1.1.4'
Cl Cl .3639 .7018 'International Tables Vol C Tables 4.2.6.8 and 6.1.1.4'
N N .0311 .0180 'International Tables Vol C Tables 4.2.6.8 and 6.1.1.4'
O O .0492 .0322 'International Tables Vol C Tables 4.2.6.8 and 6.1.1.4'

loop_
_geom_angle_atom_site_label_1
_geom_angle_atom_site_label_2
_geom_angle_atom_site_label_3
_geom_angle
N1 Ru1 C17 95.0(4)
N1 Ru1 C13 154.9(3)
C17 Ru1 C13 68.2(4)
N1 Ru1 C14 162.8(3)
C17 Ru1 C14 81.2(4)
C13 Ru1 C14 37.1(4)
N1 Ru1 C12 118.1(3)
C17 Ru1 C12 37.7(4)
C13 Ru1 C12 37.9(3)
C14 Ru1 C12 68.2(4)
N1 Ru1 C16 99.6(3)
C17 Ru1 C16 38.9(4)
C13 Ru1 C16 79.3(4)
C14 Ru1 C16 67.0(4)
C12 Ru1 C16 68.2(4)
N1 Ru1 C15 124.1(4)
C17 Ru1 C15 68.9(4)
C13 Ru1 C15 68.6(4)
C14 Ru1 C15 38.9(4)
C12 Ru1 C15 81.5(4)
C16 Ru1 C15 36.1(4)
N1 Ru1 Cl1 85.7(2)
C17 Ru1 Cl1 157.5(3)
C13 Ru1 Cl1 117.1(3)
C14 Ru1 Cl1 91.5(3)
C12 Ru1 Cl1 154.8(2)
C16 Ru1 Cl1 118.7(3)
C15 Ru1 Cl1 92.1(3)
N1 Ru1 S1 66.5(2)
C17 Ru1 S1 115.8(3)
C13 Ru1 S1 103.1(3)
C14 Ru1 S1 130.2(3)
C12 Ru1 S1 96.4(3)
C16 Ru1 S1 152.3(3)
C15 Ru1 S1 168.8(3)
Cl1 Ru1 S1 85.19(9)
C1 S1 Ru1 80.3(4)
C1 N1 C4 125.9(8)
C1 N1 Ru1 103.8(6)
C4 N1 Ru1 128.5(7)
C1 N2 N3 122.5(8)
C1 N2 C11 119.5(9)
N3 N2 C11 113.9(9)
C2 N3 N2 117.1(8)
N1 C1 N2 127.6(8)
N1 C1 S1 108.9(7)
N2 C1 S1 123.3(7)
N3 C2 C3 122.7(9)
N3 C2 C5 114.8(8)
C3 C2 C5 122.4(8)
C2 C3 C4 108.0(7)
C2 C3 H31 113.1
C4 C3 H31 110.8
C2 C3 H32 108.6
C4 C3 H32 107.9
H31 C3 H32 108.4
O1 C4 N1 122.7(9)
O1 C4 C3 122.4(8)
N1 C4 C3 114.9(9)
C10 C5 C6 118.8(10)
C10 C5 C2 120.8(9)
C6 C5 C2 120.4(9)
C7 C6 C5 119.0(11)
C7 C6 H6 120.5
C5 C6 H6 120.5
C8 C7 C6 121.1(11)
C8 C7 H7 119.5
C6 C7 H7 119.5
C7 C8 C9 120.8(11)
C7 C8 H8 119.6
C9 C8 H8 119.6
C8 C9 C10 119.8(11)
C8 C9 H9 128(5)
C10 C9 H9 112(5)
C5 C10 C9 120.4(10)
C5 C10 H10 123(10)
C9 C10 H10 116(10)
N2 C11 H111 109.5
N2 C11 H112 109.4
H111 C11 H112 109.2
N2 C11 H113 110.0
H111 C11 H113 109.3
H112 C11 H113 109.5
C17 C12 C13 118.3(10)
C17 C12 C18 124.5(9)
C13 C12 C18 117.2(8)
C17 C12 Ru1 69.0(6)
C13 C12 Ru1 70.9(5)
C18 C12 Ru1 129.8(7)
C14 C13 C12 121.6(9)
C14 C13 Ru1 71.6(6)
C12 C13 Ru1 71.2(5)
C14 C13 H13 133(9)
C12 C13 H13 106(9)
Ru1 C13 H13 134(9)
C13 C14 C15 120.6(9)
C13 C14 Ru1 71.3(6)
C15 C14 Ru1 72.0(6)
C13 C14 H14 148.7
C15 C14 H14 90.4
Ru1 C14 H14 128.2
C16 C15 C14 116.6(10)
C16 C15 C21 121.7(11)
C14 C15 C21 121.6(11)
C16 C15 Ru1 70.6(7)
C14 C15 Ru1 69.1(6)
C21 C15 Ru1 128.7(8)
C15 C16 C17 122.7(10)
C15 C16 Ru1 73.3(7)
C17 C16 Ru1 68.2(6)
C15 C16 H16 104.4
C17 C16 H16 132.7
Ru1 C16 H16 137.3
C12 C17 C16 119.9(11)
C12 C17 Ru1 73.3(6)
C16 C17 Ru1 72.8(6)
C12 C17 H17 132.6
C16 C17 H17 104.9
Ru1 C17 H17 139.0
C20 C18 C12 112.6(9)
C20 C18 C19 110.5(9)
C12 C18 C19 107.3(9)
C20 C18 H18 99.4
C12 C18 H18 103.7
C19 C18 H18 123.1
C18 C19 H191 109.5
C18 C19 H192 108.9
H191 C19 H192 109.7
C18 C19 H193 109.6
H191 C19 H193 109.7
H192 C19 H193 109.5
C18 C20 H201 109.5
C18 C20 H202 108.6
H201 C20 H202 109.4
C18 C20 H203 110.5
H201 C20 H203 109.4
H202 C20 H203 109.5
C15 C21 H211 109.5
C15 C21 H212 109.2
H211 C21 H212 109.3
C15 C21 H213 110.1
H211 C21 H213 109.2
H212 C21 H213 109.5
N21 Ru2 C46 92.1(3)
N21 Ru2 C47 104.6(4)
C46 Ru2 C47 38.8(4)
N21 Ru2 C42 107.7(3)
C46 Ru2 C42 37.4(4)
C47 Ru2 C42 68.7(4)
N21 Ru2 C44 142.4(3)
C46 Ru2 C44 67.5(4)
C47 Ru2 C44 79.6(4)
C42 Ru2 C44 38.0(4)
N21 Ru2 C43 171.1(4)
C46 Ru2 C43 79.9(4)
C47 Ru2 C43 66.6(5)
C42 Ru2 C43 68.3(4)
C44 Ru2 C43 37.3(4)
N21 Ru2 C45 135.5(3)
C46 Ru2 C45 68.9(4)
C47 Ru2 C45 37.1(4)
C42 Ru2 C45 81.6(4)
C44 Ru2 C45 67.9(4)
C43 Ru2 C45 37.3(4)
N21 Ru2 Cl2 86.1(2)
C46 Ru2 Cl2 146.0(3)
C47 Ru2 Cl2 109.2(3)
C42 Ru2 Cl2 166.1(3)
C44 Ru2 Cl2 128.6(3)
C43 Ru2 Cl2 98.1(3)
C45 Ru2 Cl2 88.9(3)
N21 Ru2 S2 67.2(2)
C46 Ru2 S2 123.9(3)
C47 Ru2 S2 162.2(3)
C42 Ru2 S2 98.1(3)
C44 Ru2 S2 97.4(3)
C43 Ru2 S2 120.7(3)
C45 Ru2 S2 156.4(3)
Cl2 Ru2 S2 86.53(10)
C31 S2 Ru2 79.0(3)
C31 N21 C34 126.7(8)
C31 N21 Ru2 102.3(6)
C34 N21 Ru2 126.9(7)
C31 N22 N23 121.1(8)
C31 N22 C41 121.6(8)
N23 N22 C41 112.7(9)
C32 N23 N22 118.5(8)
N21 C31 N22 127.2(9)
N21 C31 S2 111.5(7)
N22 C31 S2 121.0(7)
N23 C32 C35 118.1(9)
N23 C32 C33 122.4(9)
C35 C32 C33 119.5(8)
C34 C33 C32 108.6(7)
C34 C33 H331 99.9
C32 C33 H331 116.4
C34 C33 H332 102.5
C32 C33 H332 118.5
H331 C33 H332 108.4
O2 C34 N21 119.8(9)
O2 C34 C33 125.6(9)
N21 C34 C33 114.7(8)
C36 C35 C40 118.7(10)
C36 C35 C32 123.0(10)
C40 C35 C32 118.3(10)
C35 C36 C37 120.7(12)
C35 C36 H36 121.8
C37 C36 H36 117.5
C38 C37 C36 120.4(14)
C38 C37 H37 143.3
C36 C37 H37 91.0
C37 C38 C39 120.4(13)
C37 C38 H38 122.0
C39 C38 H38 117.1
C38 C39 C40 121.1(13)
C38 C39 H39 104.7
C40 C39 H39 133.0
C39 C40 C35 118.7(12)
C39 C40 H40 118.6
C35 C40 H40 122.2
N22 C41 H411 109.5
N22 C41 H412 109.5
H411 C41 H412 109.5
N22 C41 H413 109.5
H411 C41 H413 109.5
H412 C41 H413 109.5
C46 C42 C44 118.0(9)
C46 C42 C48 123.1(10)
C44 C42 C48 118.9(9)
C46 C42 Ru2 70.3(6)
C44 C42 Ru2 71.1(5)
C48 C42 Ru2 130.1(7)
C44 C43 C45 121.3(9)
C44 C43 Ru2 70.8(6)
C45 C43 Ru2 71.5(6)
C44 C43 H43 129.2
C45 C43 H43 109.2
Ru2 C43 H43 124.9
C43 C44 C42 121.0(9)
C43 C44 Ru2 71.9(5)
C42 C44 Ru2 70.9(5)
C43 C44 H44 112.9
C42 C44 H44 125.8
Ru2 C44 H44 125.9
C47 C45 C43 118.0(11)
C47 C45 C51 122.0(11)
C43 C45 C51 120.0(10)
C47 C45 Ru2 70.5(7)
C43 C45 Ru2 71.1(7)
C51 C45 Ru2 129.9(8)
C42 C46 C47 120.7(10)
C42 C46 Ru2 72.3(6)
C47 C46 Ru2 71.5(6)
C42 C46 H46 119.8
C47 C46 H46 119.5
Ru2 C46 H46 127.5
C45 C47 C46 120.9(11)
C45 C47 Ru2 72.4(7)
C46 C47 Ru2 69.8(6)
C45 C47 H47 116.3
C46 C47 H47 122.0
Ru2 C47 H47 122.1
C42 C48 C50 113.3(9)
C42 C48 C49 109.2(9)
C50 C48 C49 109.5(9)
C42 C48 H48 108.3
C50 C48 H48 116.8
C49 C48 H48 98.7
C48 C49 H491 109.5
C48 C49 H492 109.5
H491 C49 H492 109.5
C48 C49 H493 109.5
H491 C49 H493 109.5
H492 C49 H493 109.5
C48 C50 H501 109.5
C48 C50 H502 109.5
H501 C50 H502 109.5
C48 C50 H503 109.5
H501 C50 H503 109.5
H502 C50 H503 109.5
C45 C51 H511 109.5
C45 C51 H512 109.5
H511 C51 H512 109.5
C45 C51 H513 109.5
H511 C51 H513 109.5
H512 C51 H513 109.5

loop_
_geom_bond_atom_site_label_1
_geom_bond_atom_site_label_2
_geom_bond_site_symmetry_2
_geom_bond_distance
_geom_bond_publ_flag
Ru1 N1 . 2.099(8) ?
Ru1 C17 . 2.119(10) ?
Ru1 C13 . 2.171(9) ?
Ru1 C14 . 2.174(12) ?
Ru1 C12 . 2.174(9) ?
Ru1 C16 . 2.180(11) ?
Ru1 C15 . 2.214(12) ?
Ru1 Cl1 . 2.404(2) ?
Ru1 S1 . 2.446(3) ?
S1 C1 . 1.731(10) ?
O1 C4 . 1.230(12) ?
N1 C1 . 1.342(13) ?
N1 C4 . 1.364(12) ?
N2 C1 . 1.354(14) ?
N2 N3 . 1.406(12) ?
N2 C11 . 1.473(14) ?
N3 C2 . 1.257(12) ?
C2 C3 . 1.492(14) ?
C2 C5 . 1.496(14) ?
C3 C4 . 1.522(14) ?
C3 H31 . .9697 ?
C3 H32 . .9702 ?
C5 C10 . 1.378(16) ?
C5 C6 . 1.406(14) ?
C6 C7 . 1.396(15) ?
C6 H6 . .9300 ?
C7 C8 . 1.344(16) ?
C7 H7 . .9300 ?
C8 C9 . 1.364(17) ?
C8 H8 . .9300 ?
C9 C10 . 1.398(17) ?
C9 H9 . .98(11) ?
C10 H10 . .70(14) ?
C11 H111 . .8200 ?
C11 H112 . .9600 ?
C11 H113 . .9600 ?
C12 C17 . 1.387(15) ?
C12 C13 . 1.412(13) ?
C12 C18 . 1.525(16) ?
C13 C14 . 1.381(15) ?
C13 H13 . .87(13) ?
C14 C15 . 1.463(15) ?
C14 H14 . .9303 ?
C15 C16 . 1.361(16) ?
C15 C21 . 1.511(16) ?
C16 C17 . 1.434(16) ?
C16 H16 . .9302 ?
C17 H17 . .9300 ?
C18 C20 . 1.522(16) ?
C18 C19 . 1.532(15) ?
C18 H18 . .9798 ?
C19 H191 . .8200 ?
C19 H192 . .9600 ?
C19 H193 . .9600 ?
C20 H201 . .8200 ?
C20 H202 . .9600 ?
C20 H203 . .9599 ?
C21 H211 . .8200 ?
C21 H212 . .9601 ?
C21 H213 . .9599 ?
Ru2 N21 . 2.095(8) ?
Ru2 C46 . 2.171(9) ?
Ru2 C47 . 2.194(11) ?
Ru2 C42 . 2.196(10) ?
Ru2 C44 . 2.199(9) ?
Ru2 C43 . 2.213(11) ?
Ru2 C45 . 2.219(12) ?
Ru2 Cl2 . 2.404(2) ?
Ru2 S2 . 2.429(3) ?
S2 C31 . 1.724(10) ?
O2 C34 . 1.212(12) ?
N21 C31 . 1.310(13) ?
N21 C34 . 1.415(12) ?
N22 C31 . 1.383(14) ?
N22 N23 . 1.391(11) ?
N22 C41 . 1.444(14) ?
N23 C32 . 1.287(12) ?
C32 C35 . 1.488(14) ?
C32 C33 . 1.492(14) ?
C33 C34 . 1.481(14) ?
C33 H331 . .9688 ?
C33 H332 . .9694 ?
C35 C36 . 1.371(16) ?
C35 C40 . 1.438(15) ?
C36 C37 . 1.394(17) ?
C36 H36 . .9300 ?
C37 C38 . 1.36(2) ?
C37 H37 . .9305 ?
C38 C39 . 1.37(2) ?
C38 H38 . .9299 ?
C39 C40 . 1.383(16) ?
C39 H39 . .9301 ?
C40 H40 . .9300 ?
C41 H411 . .9600 ?
C41 H412 . .9600 ?
C41 H413 . .9600 ?
C42 C46 . 1.401(15) ?
C42 C44 . 1.432(15) ?
C42 C48 . 1.512(16) ?
C43 C44 . 1.410(15) ?
C43 C45 . 1.419(15) ?
C43 H43 . .9299 ?
C44 H44 . .9298 ?
C45 C47 . 1.406(16) ?
C45 C51 . 1.494(16) ?
C46 C47 . 1.448(16) ?
C46 H46 . .9301 ?
C47 H47 . .9297 ?
C48 C50 . 1.513(17) ?
C48 C49 . 1.543(15) ?
C48 H48 . .9794 ?
C49 H491 . .9600 ?
C49 H492 . .9600 ?
C49 H493 . .9600 ?
C50 H501 . .9600 ?
C50 H502 . .9600 ?
C50 H503 . .9600 ?
C51 H511 . .9600 ?
C51 H512 . .9600 ?
C51 H513 . .9600 ?
